data_4350125
loop_
_publ_author_name
'Weinstein, Julia A.'
'Tierney, Mark T.'
'Davies, E. Stephen'
'Base, Karel'
'Robeiro, Anthony A.'
'Grinstaff, Mark W.'

_publ_section_title
;
 Probing the electronic structure of platinum(II) chromophores: crystal
 structures, NMR structures, and photophysical properties of six new bis-
 and di- phenolate/thiolate Pt(II)diimine chromophores.
;
_journal_issue 11
_journal_name_full 'Inorganic chemistry'
_journal_page_first 4544
_journal_page_last 4555
_journal_paper_doi 10.1021/ic051733t
_journal_volume 45
_journal_year 2006
_chemical_formula_moiety 'Pt C48.50 H46.50 N2 S2 '
_chemical_formula_sum 'C48.5 H46.5 N2 Pt S2'
_chemical_formula_weight 916.62
_space_group_IT_number 15
_space_group_name_Hall '-C 2yc'
_space_group_name_H-M_alt 'C 1 2/c 1'
_symmetry_cell_setting monoclinic
_symmetry_space_group_name_H-M 'C 1 2/c 1'
_cell_angle_alpha 90.0
_cell_angle_beta 112.063(1)
_cell_angle_gamma 90.0
_cell_formula_units_Z 16
_cell_length_a 36.080(14)
_cell_length_b 14.323(9)
_cell_length_c 36.672(17)
_cell_measurement_reflns_used 512
_cell_measurement_temperature 173
_cell_measurement_theta_max 25.00
_cell_measurement_theta_min 1.50
_cell_volume 17563(15)
_computing_cell_refinement 'Bruker SAINT'
_computing_data_collection 'Bruker SMART'
_computing_data_reduction 'Bruker SAINT/NRCVAX DATRD2'
_computing_molecular_graphics NRCVAX
_computing_publication_material 'NRCVAX TABLES Jan 94 Version'
_computing_structure_refinement 'NRCVAX LSTSQ'
_computing_structure_solution 'NRCVAX SOLVER'
_diffrn_ambient_temperature 173
_diffrn_measurement_device 'Bruker SMART 1K'
_diffrn_measurement_method 'Omega scans'
_diffrn_radiation_monochromator graphite
_diffrn_radiation_source 'xray tube'
_diffrn_radiation_type 'Molybdenum K\a'
_diffrn_radiation_wavelength 0.71073
_diffrn_reflns_av_R_equivalents 0.061
_diffrn_reflns_limit_h_max 37
_diffrn_reflns_limit_h_min -42
_diffrn_reflns_limit_k_max 17
_diffrn_reflns_limit_k_min 0
_diffrn_reflns_limit_l_max 43
_diffrn_reflns_limit_l_min 0
_diffrn_reflns_number 29487
_diffrn_reflns_theta_max 25.00
_diffrn_reflns_theta_min 0.00
_exptl_absorpt_coefficient_mu 3.31
_exptl_absorpt_correction_T_max 1.0000
_exptl_absorpt_correction_T_min 1.0000
_exptl_absorpt_correction_type none
_exptl_crystal_density_diffrn 1.387
_exptl_crystal_F_000 7370.87
_exptl_crystal_size_max 0.40
_exptl_crystal_size_mid 0.08
_exptl_crystal_size_min 0.01
_refine_diff_density_max 2.03
_refine_diff_density_min -1.36
_refine_ls_goodness_of_fit_obs 1.50
_refine_ls_matrix_type full
_refine_ls_number_parameters 961
_refine_ls_number_reflns 7926
_refine_ls_R_factor_all 0.116
_refine_ls_R_factor_obs 0.053
_refine_ls_shift/esd_max 0.019
_refine_ls_structure_factor_coef F
_refine_ls_weighting_details 'w = 1/\s^2^(F)'
_refine_ls_weighting_scheme calc
_refine_ls_wR_factor_all 0.092
_refine_ls_wR_factor_obs 0.058
_reflns_number_observed 8244
_reflns_number_total 14492
_reflns_observed_criterion 'Inet > 3.0\s(Inet)'
_cod_data_source_file ic051733tsi20051006_081255.cif
_cod_data_source_block c97097
_cod_depositor_comments
;
The following automatic conversions were performed:

data item '_symmetry_cell_setting' value 'Monoclinic' was changed to
'monoclinic' in accordance with the
/home/saulius/struct/COD-crude-data/automatic-downloads/DataCite-retrospective/ACS/depositions/lib/dictionaries/cif_core.dic
dictionary named 'cif_core.dic' version 2.4.2 last updated on
2011-04-26.

data item '_refine_ls_weighting_scheme' value '1/\s^2^(F)' was
changed to 'calc'. A new data item '_refine_ls_weighting_details' was
created with the value set to 'w = 1/\s^2^(F)'.

Automatic conversion script
Id: cif_fix_values 6909 2019-04-08 15:41:33Z antanas 
;
_cod_original_sg_symbol_H-M 'C 2/c'
_cod_original_formula_sum 'Pt C48.50 H46.50 N2 S2 '
_cod_database_code 4350125

loop_
_symmetry_equiv_pos_as_xyz
x,y,z
-x,-y,-z
1/2+x,1/2+y,z
1/2-x,1/2-y,-z
-x,y,1/2-z
x,-y,1/2+z
1/2-x,1/2+y,1/2-z
1/2+x,1/2-y,1/2+z

loop_
_atom_site_aniso_label
_atom_site_aniso_U_11
_atom_site_aniso_U_22
_atom_site_aniso_U_33
_atom_site_aniso_U_12
_atom_site_aniso_U_13
_atom_site_aniso_U_23
_atom_site_aniso_type_symbol
Pt1 0.0265(3) 0.0322(3) 0.0301(3) -0.0046(3) 0.01065(25) -0.0099(3) Pt
S11 0.0233(22) 0.063(3) 0.0301(21) 0.0024(19) 0.0041(18) -0.0153(18) S
S12 0.0341(23) 0.0465(23) 0.0462(23) -0.0096(20) 0.0209(20) -0.0152(19) S
N11 0.024(7) 0.033(7) 0.027(6) -0.006(5) 0.007(5) -0.005(5) N
C12 0.031(9) 0.034(8) 0.031(8) -0.006(7) 0.014(7) -0.004(6) C
C13 0.062(11) 0.030(8) 0.035(8) -0.022(7) 0.031(8) -0.014(6) C
C14 0.052(10) 0.036(8) 0.027(8) -0.023(8) 0.020(7) -0.008(6) C
C15 0.037(9) 0.033(8) 0.022(7) -0.010(7) 0.011(7) -0.007(6) C
C16 0.038(9) 0.032(8) 0.044(9) -0.004(7) 0.017(7) 0.006(7) C
C17 0.030(8) 0.021(7) 0.030(8) -0.002(7) 0.002(7) 0.005(6) C
C18 0.034(8) 0.017(7) 0.031(8) 0.002(6) 0.012(7) 0.008(6) C
C19 0.041(9) 0.016(6) 0.021(7) 0.002(6) 0.015(6) -0.009(6) C
C20 0.030(8) 0.025(7) 0.026(7) -0.009(7) 0.015(6) -0.010(6) C
C21 0.037(9) 0.027(8) 0.026(8) -0.001(7) 0.006(7) -0.011(6) C
N22 0.032(7) 0.025(6) 0.019(6) 0.010(5) 0.006(5) 0.000(5) N
C23 0.032(8) 0.010(6) 0.030(7) -0.011(6) 0.016(6) -0.004(6) C
C24 0.030(8) 0.025(7) 0.035(8) -0.003(7) 0.015(7) 0.000(6) C
C31 0.039(9) 0.036(9) 0.031(8) -0.012(7) 0.008(7) -0.003(7) C
C32 0.092(14) 0.051(10) 0.029(9) -0.042(9) 0.026(9) -0.013(7) C
C33 0.094(15) 0.076(13) 0.037(10) -0.049(11) 0.022(9) 0.008(8) C
C34 0.100(16) 0.095(15) 0.028(9) -0.050(13) 0.008(9) -0.002(9) C
C35 0.067(13) 0.071(12) 0.040(10) -0.045(10) 0.019(9) -0.024(8) C
C36 0.048(11) 0.045(9) 0.032(9) -0.023(8) 0.011(8) -0.006(7) C
C41 0.019(8) 0.032(8) 0.024(7) 0.002(7) 0.000(6) 0.011(6) C
C42 0.021(8) 0.054(10) 0.049(9) 0.007(7) 0.012(7) 0.003(8) C
C43 0.055(11) 0.055(11) 0.068(11) 0.032(9) 0.026(9) -0.022(8) C
C44 0.020(9) 0.060(11) 0.053(10) 0.019(8) 0.004(8) 0.000(8) C
C45 0.049(11) 0.050(10) 0.048(10) -0.009(8) 0.018(8) -0.009(8) C
C46 0.019(8) 0.031(8) 0.040(9) 0.013(6) 0.004(7) 0.004(6) C
C51 0.021(8) 0.043(9) 0.058(10) -0.005(7) 0.020(8) -0.027(7) C
C52 0.025(9) 0.041(9) 0.057(10) -0.006(7) 0.016(8) -0.031(7) C
C53 0.062(12) 0.047(10) 0.093(13) -0.032(8) 0.058(10) -0.047(9) C
C54 0.027(10) 0.040(10) 0.117(15) -0.012(8) 0.007(10) -0.023(10) C
C55 0.042(11) 0.053(11) 0.078(12) -0.008(9) 0.027(9) -0.025(9) C
C56 0.036(10) 0.050(10) 0.049(10) 0.008(8) 0.004(8) -0.027(8) C
C57 0.015(9) 0.057(11) 0.125(16) -0.010(8) 0.019(10) -0.012(10) C
C58 0.036(11) 0.072(14) 0.162(19) 0.026(10) 0.036(12) -0.011(12) C
C59 0.042(12) 0.089(16) 0.204(22) 0.012(10) 0.083(14) 0.003(14) C
C60 0.082(16) 0.085(16) 0.093(15) 0.000(12) 0.030(12) 0.002(11) C
C61 0.039(10) 0.049(10) 0.043(9) 0.002(8) 0.012(8) -0.004(7) C
C62 0.055(12) 0.067(12) 0.056(11) 0.003(10) 0.015(9) -0.001(9) C
C63 0.069(13) 0.077(13) 0.069(12) 0.004(11) 0.026(10) 0.002(10) C
C64 0.076(14) 0.081(15) 0.074(13) 0.002(11) 0.026(11) -0.005(10) C
Pt2 0.0316(3) 0.02402(24) 0.0222(3) 0.0033(3) 0.01424(23) -0.00072(24) Pt
S21 0.0318(22) 0.0350(21) 0.0257(19) 0.0084(16) 0.0160(17) 0.0021(15) S
S22 0.0342(21) 0.0337(19) 0.0216(18) -0.0022(18) 0.0123(16) -0.0039(16) S
N71 0.033(7) 0.026(6) 0.029(6) 0.003(5) 0.025(5) -0.004(5) N
C72 0.055(10) 0.039(8) 0.016(7) 0.008(8) 0.018(7) -0.004(6) C
C73 0.043(9) 0.041(9) 0.022(7) 0.003(8) 0.012(7) -0.003(6) C
C74 0.041(9) 0.029(8) 0.038(8) -0.003(7) 0.020(7) -0.024(6) C
C75 0.045(9) 0.026(8) 0.024(7) 0.004(7) 0.018(7) -0.009(6) C
C76 0.033(8) 0.021(7) 0.045(8) 0.014(6) 0.028(7) 0.011(6) C
C77 0.030(8) 0.026(8) 0.019(7) -0.001(6) 0.009(6) -0.005(5) C
C78 0.037(9) 0.029(8) 0.041(8) 0.009(7) 0.026(7) 0.001(6) C
C79 0.044(9) 0.039(9) 0.026(8) 0.005(8) 0.017(7) 0.004(7) C
C80 0.018(8) 0.056(10) 0.013(7) -0.006(7) -0.011(6) -0.003(6) C
C81 0.018(8) 0.047(9) 0.037(8) -0.018(7) 0.012(7) -0.005(7) C
N82 0.020(6) 0.030(6) 0.016(5) -0.004(5) 0.002(5) -0.011(5) N
C83 0.054(10) 0.031(8) 0.025(7) -0.006(7) 0.032(7) -0.014(6) C
C84 0.046(9) 0.041(9) 0.015(7) 0.002(7) 0.017(7) -0.015(6) C
C91 0.028(9) 0.041(9) 0.050(9) 0.006(7) 0.024(7) -0.006(7) C
C92 0.024(8) 0.040(9) 0.054(10) 0.002(7) 0.020(8) -0.004(7) C
C93 0.040(10) 0.058(11) 0.066(11) -0.005(8) 0.033(9) -0.004(8) C
C94 0.047(11) 0.068(12) 0.105(14) 0.018(9) 0.048(10) -0.010(10) C
C95 0.054(12) 0.064(12) 0.075(12) 0.005(9) 0.033(10) 0.008(9) C
C96 0.035(9) 0.035(8) 0.044(9) 0.000(7) 0.026(7) -0.012(7) C
C101 0.034(8) 0.047(9) 0.011(7) -0.007(7) 0.010(6) -0.007(6) C
C102 0.068(12) 0.053(11) 0.039(9) 0.008(9) 0.027(9) 0.005(7) C
C103 0.096(15) 0.088(14) 0.036(10) -0.034(11) 0.028(10) -0.023(9) C
C104 0.098(15) 0.112(17) 0.032(10) -0.006(12) 0.040(10) 0.000(9) C
C105 0.073(12) 0.048(10) 0.032(9) -0.009(9) 0.032(8) -0.011(7) C
C106 0.030(9) 0.038(9) 0.027(8) 0.009(7) 0.011(7) 0.005(6) C
C111 0.045(10) 0.033(8) 0.025(8) 0.000(7) 0.015(7) -0.005(6) C
C112 0.031(8) 0.013(7) 0.029(7) 0.008(6) 0.010(7) -0.003(5) C
C113 0.030(8) 0.039(9) 0.034(8) -0.009(7) 0.019(7) -0.008(6) C
C114 0.023(8) 0.030(8) 0.035(8) -0.011(6) 0.011(7) -0.005(6) C
C115 0.046(9) 0.025(7) 0.029(8) 0.011(7) 0.025(7) -0.003(6) C
C116 0.043(9) 0.021(7) 0.022(7) 0.006(6) 0.015(7) 0.001(5) C
C117 0.043(10) 0.036(8) 0.063(10) -0.006(7) 0.042(8) -0.005(7) C
C118 0.043(11) 0.093(14) 0.077(12) -0.015(10) 0.037(9) -0.013(10) C
C119 0.058(12) 0.061(12) 0.124(16) -0.015(9) 0.065(12) -0.012(10) C
C120 0.046(10) 0.049(10) 0.051(10) 0.005(8) 0.031(8) 0.007(7) C
C121 0.038(9) 0.030(8) 0.022(7) -0.003(7) 0.014(7) -0.001(6) C
C122 0.054(11) 0.069(11) 0.031(9) 0.020(9) 0.017(8) -0.004(8) C
C123 0.035(10) 0.083(13) 0.026(8) 0.003(9) 0.010(7) -0.009(8) C
C124 0.038(10) 0.045(9) 0.030(8) -0.007(8) 0.001(7) -0.007(7) C
C131 0.056(12) 0.066(13) 0.080(13) 0.000(10) 0.020(10) -0.033(10) C
C132 0.072(14) 0.079(14) 0.074(12) -0.015(11) 0.028(11) -0.043(10) C
C133 0.051(11) 0.065(12) 0.074(12) -0.023(9) 0.026(10) -0.012(9) C
C134 0.066(13) 0.067(13) 0.088(13) 0.022(10) 0.051(11) 0.005(10) C
C135 0.092(14) 0.047(10) 0.049(10) 0.027(10) 0.037(10) 0.017(8) C
C136 0.048(12) 0.067(12) 0.060(11) -0.020(9) 0.011(9) -0.014(9) C
C141 0.056(15) 0.055(14) 0.24(3) 0.003(11) -0.009(16) 0.027(15) C
C142 0.094(18) 0.092(18) 0.202(24) -0.009(14) 0.074(17) -0.066(16) C
C143 0.17(3) 0.19(3) 0.31(4) -0.057(24) 0.15(3) -0.18(3) C
C144 0.081(19) 0.14(3) 0.50(5) -0.019(16) 0.13(3) -0.19(3) C
C145 0.075(19) 0.032(13) 0.57(6) 0.007(12) 0.01(3) 0.105(24) C
C146 0.108(24) 0.16(3) 0.27(4) -0.031(21) -0.064(23) 0.12(3) C
C151 0.165(22) 0.051(13) 0.181(21) -0.008(13) 0.145(19) -0.027(12) C
C152 0.147(24) 0.083(18) 0.148(22) 0.008(16) 0.025(18) 0.035(14) C
C153 0.41(6) 0.14(3) 0.14(3) -0.11(3) 0.00(3) -0.041(20) C
C154 0.54(6) 0.046(15) 0.172(24) -0.005(24) 0.24(3) 0.015(15) C
C155 0.165(22) 0.035(11) 0.210(22) -0.004(12) 0.161(19) 0.008(12) C
C156 0.50(5) 0.047(12) 0.141(19) -0.126(21) 0.25(3) -0.048(12) C

loop_
_atom_site_label
_atom_site_fract_x
_atom_site_fract_y
_atom_site_fract_z
_atom_site_U_iso_or_equiv
_atom_site_thermal_displace_type
_atom_site_type_symbol
Pt1 0.200560(16) 0.92373(4) 0.201138(15) 0.0296(3) Uij Pt
S11 0.16684(11) 0.9496(3) 0.13673(10) 0.0405(24) Uij S
S12 0.14185(11) 0.9243(3) 0.20945(10) 0.0406(24) Uij S
N11 0.2367(3) 0.9098(7) 0.2598(3) 0.029(7) Uij N
C12 0.2263(4) 0.9033(9) 0.2910(3) 0.031(8) Uij C
C13 0.2545(4) 0.9008(9) 0.3288(4) 0.039(9) Uij C
C14 0.2943(4) 0.9110(9) 0.3371(3) 0.037(9) Uij C
C15 0.3065(4) 0.9170(9) 0.3043(3) 0.030(8) Uij C
C16 0.3477(4) 0.9167(9) 0.3070(4) 0.038(9) Uij C
C17 0.3581(4) 0.9170(8) 0.2749(3) 0.030(8) Uij C
C18 0.3272(4) 0.9222(8) 0.2356(3) 0.027(8) Uij C
C19 0.3358(4) 0.9207(8) 0.2006(3) 0.025(8) Uij C
C20 0.3028(4) 0.9176(8) 0.1653(3) 0.026(8) Uij C
C21 0.2637(4) 0.9162(9) 0.1645(3) 0.032(8) Uij C
N22 0.2555(3) 0.9191(7) 0.19648(25) 0.026(6) Uij N
C23 0.2869(4) 0.9196(8) 0.2318(3) 0.023(7) Uij C
C24 0.2764(4) 0.9163(9) 0.2663(3) 0.029(8) Uij C
C31 0.3237(4) 0.9129(9) 0.3789(3) 0.037(9) Uij C
C32 0.3178(5) 0.8543(10) 0.4060(4) 0.056(11) Uij C
C33 0.3426(5) 0.8585(12) 0.4450(4) 0.069(12) Uij C
C34 0.3719(6) 0.9243(13) 0.4584(4) 0.079(14) Uij C
C35 0.3784(5) 0.9835(11) 0.4319(4) 0.060(11) Uij C
C36 0.3540(4) 0.9793(10) 0.3922(4) 0.043(9) Uij C
C41 0.3772(4) 0.9170(9) 0.2013(3) 0.027(8) Uij C
C42 0.3888(4) 0.8487(10) 0.1803(4) 0.042(10) Uij C
C43 0.4270(5) 0.8453(11) 0.1796(4) 0.058(11) Uij C
C44 0.4540(4) 0.9099(10) 0.2008(4) 0.047(10) Uij C
C45 0.4441(4) 0.9777(10) 0.2215(4) 0.049(10) Uij C
C46 0.4051(4) 0.9821(9) 0.2213(4) 0.032(8) Uij C
C51 0.1153(4) 0.9601(9) 0.1295(4) 0.039(9) Uij C
C52 0.1053(4) 0.9464(9) 0.1616(4) 0.041(9) Uij C
C53 0.0657(5) 0.9514(10) 0.1585(5) 0.059(12) Uij C
C54 0.0331(4) 0.9727(11) 0.1203(5) 0.067(12) Uij C
C55 0.0458(4) 0.9862(11) 0.0902(4) 0.056(12) Uij C
C56 0.0851(4) 0.9809(10) 0.0923(4) 0.048(10) Uij C
C57 -0.0090(4) 0.9703(11) 0.1177(5) 0.068(13) Uij C
C58 -0.0284(5) 1.0642(13) 0.0989(6) 0.090(15) Uij C
C59 -0.0157(5) 0.9567(14) 0.1561(7) 0.101(18) Uij C
C60 -0.0306(6) 0.8917(13) 0.0868(5) 0.087(16) Uij C
C61 0.0939(4) 1.0017(10) 0.0543(4) 0.044(10) Uij C
C62 0.0551(5) 1.0191(11) 0.0186(4) 0.061(12) Uij C
C63 0.1209(5) 1.0851(13) 0.0600(5) 0.072(14) Uij C
C64 0.1131(5) 0.9114(13) 0.0443(5) 0.078(14) Uij C
Pt2 0.266990(16) 0.16440(3) 0.195088(14) 0.0247(3) Uij Pt
S21 0.24809(10) 0.13927(23) 0.13036(9) 0.0293(20) Uij S
S22 0.33085(10) 0.16668(24) 0.19970(8) 0.0293(20) Uij S
N71 0.2096(3) 0.1713(7) 0.1943(3) 0.026(6) Uij N
C72 0.1754(4) 0.1702(9) 0.1622(3) 0.035(9) Uij C
C73 0.1380(4) 0.1760(9) 0.1657(3) 0.036(9) Uij C
C74 0.1346(4) 0.1754(9) 0.2013(3) 0.034(9) Uij C
C75 0.1700(4) 0.1762(8) 0.2359(3) 0.030(8) Uij C
C76 0.1730(4) 0.1858(8) 0.2751(3) 0.029(8) Uij C
C77 0.2084(4) 0.1819(8) 0.3072(3) 0.025(8) Uij C
C78 0.2452(4) 0.1738(9) 0.3022(3) 0.033(8) Uij C
C79 0.2837(4) 0.1730(9) 0.3335(3) 0.035(9) Uij C
C80 0.3171(4) 0.1777(10) 0.3232(3) 0.034(9) Uij C
C81 0.3129(4) 0.1797(9) 0.2832(3) 0.034(9) Uij C
N82 0.2778(3) 0.1743(7) 0.25372(24) 0.023(6) Uij N
C83 0.2446(4) 0.1753(9) 0.2627(3) 0.032(8) Uij C
C84 0.2071(4) 0.1752(9) 0.2304(3) 0.032(8) Uij C
C91 0.0950(4) 0.1845(9) 0.2050(4) 0.037(9) Uij C
C92 0.0835(4) 0.1253(9) 0.2295(4) 0.038(10) Uij C
C93 0.0457(4) 0.1339(11) 0.2318(4) 0.051(11) Uij C
C94 0.0194(5) 0.1981(12) 0.2076(5) 0.068(13) Uij C
C95 0.0292(5) 0.2556(12) 0.1821(4) 0.062(12) Uij C
C96 0.0666(4) 0.2464(9) 0.1804(4) 0.034(9) Uij C
C101 0.2883(4) 0.1635(9) 0.3749(3) 0.030(8) Uij C
C102 0.3180(5) 0.2162(10) 0.4031(4) 0.051(11) Uij C
C103 0.3256(5) 0.2045(12) 0.4436(4) 0.073(13) Uij C
C104 0.3021(6) 0.1375(13) 0.4545(4) 0.076(15) Uij C
C105 0.2741(5) 0.0864(10) 0.4271(4) 0.048(11) Uij C
C106 0.2668(4) 0.1030(9) 0.3879(3) 0.031(8) Uij C
C111 0.2923(4) 0.1286(9) 0.1202(3) 0.034(9) Uij C
C112 0.3284(4) 0.1457(8) 0.1514(3) 0.025(8) Uij C
C113 0.3647(4) 0.1455(9) 0.1451(3) 0.032(9) Uij C
C114 0.3663(4) 0.1286(8) 0.1086(3) 0.029(8) Uij C
C115 0.3287(4) 0.1068(8) 0.0781(3) 0.030(8) Uij C
C116 0.2925(4) 0.1059(8) 0.0822(3) 0.028(8) Uij C
C117 0.4032(4) 0.1298(9) 0.0988(4) 0.041(10) Uij C
C118 0.4394(5) 0.1629(13) 0.1348(4) 0.067(13) Uij C
C119 0.4132(5) 0.0307(12) 0.0872(5) 0.072(14) Uij C
C120 0.3989(4) 0.1985(10) 0.0657(4) 0.045(10) Uij C
C121 0.2536(4) 0.0865(9) 0.0468(3) 0.029(8) Uij C
C122 0.2269(4) 0.1705(11) 0.0361(4) 0.051(10) Uij C
C123 0.2630(4) 0.0601(11) 0.0106(4) 0.049(11) Uij C
C124 0.2310(4) 0.0036(10) 0.0549(4) 0.041(9) Uij C
C131 0.8683(5) 0.2154(12) 0.0470(5) 0.069(13) Uij C
C132 0.8343(5) 0.1673(13) 0.0311(5) 0.075(14) Uij C
C133 0.8004(5) 0.1929(11) 0.0351(4) 0.063(12) Uij C
C134 0.7999(5) 0.2691(12) 0.0572(5) 0.068(13) Uij C
C135 0.8344(5) 0.3235(10) 0.0721(4) 0.060(12) Uij C
C136 0.8691(5) 0.2960(11) 0.0682(4) 0.061(11) Uij C
C141 0.5729(6) 0.1995(14) 0.1577(8) 0.138(19) Uij C
C142 0.5629(6) 0.2066(15) 0.1195(7) 0.124(20) Uij C
C143 0.5439(9) 0.1363(22) 0.0942(10) 0.21(3) Uij C
C144 0.5373(7) 0.0533(20) 0.1094(12) 0.24(4) Uij C
C145 0.5470(7) 0.0430(14) 0.1491(12) 0.26(4) Uij C
C146 0.5626(8) 0.1135(20) 0.1739(9) 0.22(3) Uij C
C151 0.3702(7) 0.5487(12) 0.1611(6) 0.109(19) Uij C
C152 0.3597(8) 0.5525(15) 0.1205(7) 0.135(22) Uij C
C153 0.3438(12) 0.4706(21) 0.0988(8) 0.26(4) Uij C
C154 0.3312(12) 0.3888(15) 0.1114(8) 0.22(4) Uij C
C155 0.3432(7) 0.3952(12) 0.1502(7) 0.110(19) Uij C
C156 0.3524(10) 0.4764(13) 0.1732(6) 0.19(3) Uij C
C161 1.0354(11) 0.323(3) 0.0444(9) 0.075(11) Uiso C
C162 1.0153(9) 0.2925(20) 0.0613(8) 0.049(8) Uiso C
C163 0.9809(9) 0.3169(21) 0.0553(8) 0.056(9) Uiso C
C164 0.9589(11) 0.369(3) 0.0309(10) 0.076(11) Uiso C
C165 0.9855(10) 0.4471(21) 0.0197(9) 0.055(9) Uiso C
C166 1.0240(12) 0.417(3) 0.0241(10) 0.088(12) Uiso C
H12 0.198 0.900 0.286 0.0420 Uiso H
H13 0.246 0.891 0.350 0.0525 Uiso H
H16 0.369 0.906 0.332 0.0479 Uiso H
H17 0.386 0.924 0.279 0.0371 Uiso H
H20 0.309 0.914 0.142 0.0371 Uiso H
H21 0.242 0.916 0.139 0.0401 Uiso H
H32 0.299 0.804 0.397 0.0672 Uiso H
H33 0.335 0.821 0.463 0.0787 Uiso H
H34 0.391 0.923 0.485 0.0842 Uiso H
H35 0.398 1.032 0.441 0.0693 Uiso H
H36 0.359 1.022 0.374 0.0517 Uiso H
H42 0.370 0.803 0.166 0.0514 Uiso H
H43 0.435 0.799 0.165 0.0691 Uiso H
H44 0.480 0.914 0.199 0.0545 Uiso H
H45 0.464 1.018 0.239 0.0589 Uiso H
H46 0.398 1.029 0.236 0.0399 Uiso H
H53 0.059 0.947 0.181 0.0772 Uiso H
H55 0.025 1.005 0.066 0.0678 Uiso H
H58a -0.022 1.079 0.076 0.0998 Uiso H
H58b -0.057 1.056 0.091 0.0998 Uiso H
H58c -0.020 1.115 0.117 0.0998 Uiso H
H59a -0.002 1.001 0.176 0.1217 Uiso H
H59b -0.044 0.961 0.149 0.1217 Uiso H
H59c -0.007 0.895 0.165 0.1217 Uiso H
H60a -0.019 0.832 0.096 0.0967 Uiso H
H60b -0.058 0.892 0.084 0.0967 Uiso H
H60c -0.029 0.903 0.062 0.0967 Uiso H
H62a 0.036 0.969 0.013 0.1509 Uiso H
H62b 0.043 1.076 0.022 0.1509 Uiso H
H62c 0.064 1.027 -0.003 0.1509 Uiso H
H63a 0.109 1.138 0.068 0.0818 Uiso H
H63b 0.147 1.073 0.080 0.0818 Uiso H
H63c 0.124 1.098 0.035 0.0818 Uiso H
H64a 0.136 0.894 0.067 0.0873 Uiso H
H64b 0.096 0.858 0.035 0.0873 Uiso H
H64c 0.121 0.933 0.024 0.0873 Uiso H
H72 0.176 0.162 0.136 0.0468 Uiso H
H73 0.114 0.181 0.142 0.0455 Uiso H
H76 0.149 0.191 0.280 0.0428 Uiso H
H77 0.209 0.186 0.334 0.0351 Uiso H
H80 0.343 0.185 0.344 0.0392 Uiso H
H81 0.337 0.182 0.277 0.0442 Uiso H
H92 0.103 0.082 0.246 0.0492 Uiso H
H93 0.039 0.093 0.249 0.0649 Uiso H
H94 -0.006 0.208 0.210 0.0832 Uiso H
H95 0.009 0.295 0.164 0.0743 Uiso H
H96 0.074 0.289 0.164 0.0479 Uiso H
H102 0.334 0.258 0.395 0.0635 Uiso H
H103 0.346 0.243 0.462 0.0835 Uiso H
H104 0.308 0.127 0.482 0.0907 Uiso H
H105 0.256 0.049 0.435 0.0611 Uiso H
H106 0.247 0.063 0.370 0.0415 Uiso H
H113 0.389 0.155 0.168 0.0442 Uiso H
H115 0.330 0.096 0.053 0.0430 Uiso H
H118a 0.436 0.223 0.144 0.0812 Uiso H
H118b 0.444 0.118 0.155 0.0812 Uiso H
H118c 0.462 0.165 0.127 0.0812 Uiso H
H119a 0.417 -0.014 0.108 0.0911 Uiso H
H119b 0.391 0.012 0.064 0.0911 Uiso H
H119c 0.437 0.033 0.081 0.0911 Uiso H
H120a 0.375 0.179 0.044 0.0585 Uiso H
H120b 0.396 0.263 0.071 0.0585 Uiso H
H120c 0.422 0.191 0.058 0.0585 Uiso H
H122a 0.221 0.188 0.059 0.0612 Uiso H
H122b 0.239 0.223 0.028 0.0612 Uiso H
H122c 0.203 0.152 0.015 0.0612 Uiso H
H123a 0.277 0.110 0.004 0.0581 Uiso H
H123b 0.279 0.005 0.016 0.0581 Uiso H
H123c 0.239 0.049 -0.011 0.0581 Uiso H
H124a 0.248 -0.050 0.062 0.0479 Uiso H
H124b 0.223 0.019 0.076 0.0479 Uiso H
H124c 0.208 -0.010 0.032 0.0479 Uiso H
H131 0.893 0.196 0.045 0.0773 Uiso H
H132 0.834 0.112 0.016 0.0852 Uiso H
H133 0.776 0.157 0.024 0.0735 Uiso H
H134 0.776 0.288 0.061 0.0838 Uiso H
H135 0.834 0.379 0.087 0.0727 Uiso H
H136 0.893 0.332 0.080 0.0682 Uiso H
H141 0.584 0.245 0.178 0.1288 Uiso H
H142 0.569 0.264 0.109 0.1392 Uiso H
H143 0.537 0.144 0.066 0.2360 Uiso H
H144 0.525 0.003 0.092 0.2504 Uiso H
H145 0.541 -0.015 0.159 0.2351 Uiso H
H146 0.569 0.106 0.202 0.1891 Uiso H
H151 0.386 0.592 0.180 0.1425 Uiso H
H152 0.366 0.608 0.109 0.1357 Uiso H
H153 0.339 0.472 0.071 0.2386 Uiso H
H154 0.320 0.335 0.095 0.2635 Uiso H
H155 0.337 0.340 0.162 0.1464 Uiso H
H156 0.357 0.475 0.201 0.2398 Uiso H
H161 1.062 0.304 0.048 0.0854 Uiso H
H162 1.027 0.237 0.076 0.0588 Uiso H
H163 0.965 0.280 0.066 0.0655 Uiso H
H164 0.932 0.387 0.027 0.0856 Uiso H
H165 0.974 0.503 0.005 0.0654 Uiso H
H166 1.040 0.454 0.013 0.0983 Uiso H

loop_
_atom_type_symbol
_atom_type_scat_dispersion_real
_atom_type_scat_dispersion_imag
_atom_type_scat_source
Pt -1.703 8.391 'International Tables Vol. IV Table 2.2B'
C 0.003 0.002 'International Tables Vol. IV Table 2.2B'
H 0.000 0.000 'International Tables Vol. IV Table 2.2B'
N 0.006 0.003 'International Tables Vol. IV Table 2.2B'
S 0.125 0.123 'International Tables Vol. IV Table 2.2B'

loop_
_geom_angle_atom_site_label_1
_geom_angle_atom_site_label_2
_geom_angle_atom_site_label_3
_geom_angle
S(11) Pt(1) S(12) 88.64(13)
S(11) Pt(1) N(11) 173.3(3)
S(11) Pt(1) N(22) 94.4(3)
S(12) Pt(1) N(11) 96.8(3)
S(12) Pt(1) N(22) 176.7(3)
N(11) Pt(1) N(22) 80.3(4)
Pt(1) S(11) C(51) 107.0(5)
Pt(1) S(12) C(52) 104.7(5)
Pt(1) N(11) C(12) 128.8(8)
Pt(1) N(11) C(24) 112.7(7)
C(12) N(11) C(24) 118.2(10)
N(11) C(12) C(13) 121.4(12)
C(12) C(13) C(14) 122.9(11)
C(13) C(14) C(15) 116.9(11)
C(13) C(14) C(31) 120.8(11)
C(15) C(14) C(31) 122.2(12)
C(14) C(15) C(16) 125.0(11)
C(14) C(15) C(24) 117.6(11)
C(16) C(15) C(24) 117.2(11)
C(15) C(16) C(17) 123.3(11)
C(16) C(17) C(18) 119.9(12)
C(17) C(18) C(19) 123.0(11)
C(17) C(18) C(23) 118.2(10)
C(19) C(18) C(23) 118.5(10)
C(18) C(19) C(20) 115.9(11)
C(18) C(19) C(41) 122.9(10)
C(20) C(19) C(41) 121.2(10)
C(19) C(20) C(21) 121.5(10)
C(20) C(21) N(22) 122.9(11)
Pt(1) N(22) C(21) 128.5(8)
Pt(1) N(22) C(23) 113.8(7)
C(21) N(22) C(23) 117.7(10)
C(18) C(23) N(22) 123.4(10)
C(18) C(23) C(24) 120.9(10)
N(22) C(23) C(24) 115.7(10)
N(11) C(24) C(15) 122.8(11)
N(11) C(24) C(23) 116.8(10)
C(15) C(24) C(23) 120.4(11)
C(14) C(31) C(32) 118.9(11)
C(14) C(31) C(36) 122.0(11)
C(32) C(31) C(36) 118.6(11)
C(31) C(32) C(33) 120.5(13)
C(32) C(33) C(34) 121.2(13)
C(33) C(34) C(35) 119.2(13)
C(34) C(35) C(36) 120.3(13)
C(31) C(36) C(35) 120.0(12)
C(19) C(41) C(42) 121.4(11)
C(19) C(41) C(46) 121.1(11)
C(42) C(41) C(46) 117.5(12)
C(41) C(42) C(43) 122.4(12)
C(42) C(43) C(44) 118.1(12)
C(43) C(44) C(45) 121.5(13)
C(44) C(45) C(46) 120.2(13)
C(41) C(46) C(45) 120.4(12)
S(11) C(51) C(52) 117.3(10)
S(11) C(51) C(56) 122.6(11)
C(52) C(51) C(56) 120.1(12)
S(12) C(52) C(51) 122.2(10)
S(12) C(52) C(53) 116.6(11)
C(51) C(52) C(53) 121.1(13)
C(52) C(53) C(54) 120.7(14)
C(53) C(54) C(55) 114.2(14)
C(53) C(54) C(57) 118.8(15)
C(55) C(54) C(57) 126.8(15)
C(54) C(55) C(56) 126.4(14)
C(51) C(56) C(55) 117.5(13)
C(51) C(56) C(61) 123.7(12)
C(55) C(56) C(61) 118.8(12)
C(54) C(57) C(58) 106.8(14)
C(54) C(57) C(59) 117.0(14)
C(54) C(57) C(60) 106.2(14)
C(58) C(57) C(59) 108.5(14)
C(58) C(57) C(60) 106.3(13)
C(59) C(57) C(60) 111.4(14)
C(56) C(61) C(62) 111.2(12)
C(56) C(61) C(63) 111.3(11)
C(56) C(61) C(64) 107.7(12)
C(62) C(61) C(63) 109.0(12)
C(62) C(61) C(64) 106.0(11)
C(63) C(61) C(64) 111.5(13)
S(21) Pt(2) S(22) 88.71(11)
S(21) Pt(2) N(71) 95.1(3)
S(21) Pt(2) N(82) 171.8(3)
S(22) Pt(2) N(71) 175.2(3)
S(22) Pt(2) N(82) 97.7(3)
N(71) Pt(2) N(82) 78.8(4)
Pt(2) S(21) C(111) 107.2(4)
Pt(2) S(22) C(112) 105.0(4)
Pt(2) N(71) C(72) 126.7(7)
Pt(2) N(71) C(84) 114.9(8)
C(72) N(71) C(84) 118.3(10)
N(71) C(72) C(73) 121.1(10)
C(72) C(73) C(74) 121.7(11)
C(73) C(74) C(75) 118.8(12)
C(73) C(74) C(91) 121.5(12)
C(75) C(74) C(91) 119.3(10)
C(74) C(75) C(76) 127.5(12)
C(74) C(75) C(84) 116.9(10)
C(76) C(75) C(84) 115.4(11)
C(75) C(76) C(77) 124.0(11)
C(76) C(77) C(78) 120.6(10)
C(77) C(78) C(79) 124.9(10)
C(77) C(78) C(83) 118.0(11)
C(79) C(78) C(83) 116.8(11)
C(78) C(79) C(80) 117.4(10)
C(78) C(79) C(101) 121.9(11)
C(80) C(79) C(101) 120.7(11)
C(79) C(80) C(81) 121.0(11)
C(80) C(81) N(82) 122.8(11)
Pt(2) N(82) C(81) 127.7(8)
Pt(2) N(82) C(83) 114.8(7)
C(81) N(82) C(83) 117.5(9)
C(78) C(83) N(82) 124.2(11)
C(78) C(83) C(84) 119.0(11)
N(82) C(83) C(84) 116.7(9)
N(71) C(84) C(75) 123.0(11)
N(71) C(84) C(83) 114.7(11)
C(75) C(84) C(83) 122.3(10)
C(74) C(91) C(92) 121.9(12)
C(74) C(91) C(96) 119.5(11)
C(92) C(91) C(96) 118.2(12)
C(91) C(92) C(93) 120.9(12)
C(92) C(93) C(94) 118.0(13)
C(93) C(94) C(95) 122.8(14)
C(94) C(95) C(96) 118.3(14)
C(91) C(96) C(95) 121.6(12)
C(79) C(101) C(102) 118.1(11)
C(79) C(101) C(106) 124.3(11)
C(102) C(101) C(106) 117.5(10)
C(101) C(102) C(103) 120.3(13)
C(102) C(103) C(104) 118.1(14)
C(103) C(104) C(105) 120.9(12)
C(104) C(105) C(106) 118.7(13)
C(101) C(106) C(105) 124.4(12)
S(21) C(111) C(112) 116.8(9)
S(21) C(111) C(116) 123.8(10)
C(112) C(111) C(116) 119.4(12)
S(22) C(112) C(111) 122.0(10)
S(22) C(112) C(113) 117.6(9)
C(111) C(112) C(113) 120.3(11)
C(112) C(113) C(114) 122.5(11)
C(113) C(114) C(115) 114.9(11)
C(113) C(114) C(117) 126.3(11)
C(115) C(114) C(117) 118.8(11)
C(114) C(115) C(116) 125.6(10)
C(111) C(116) C(115) 117.2(11)
C(111) C(116) C(121) 121.7(11)
C(115) C(116) C(121) 121.1(10)
C(114) C(117) C(118) 110.0(11)
C(114) C(117) C(119) 111.8(11)
C(114) C(117) C(120) 111.4(11)
C(118) C(117) C(119) 107.7(12)
C(118) C(117) C(120) 106.4(11)
C(119) C(117) C(120) 109.4(11)
C(116) C(121) C(122) 111.7(10)
C(116) C(121) C(123) 110.3(10)
C(116) C(121) C(124) 111.2(9)
C(122) C(121) C(123) 107.5(10)
C(122) C(121) C(124) 109.6(11)
C(123) C(121) C(124) 106.3(11)
C(132) C(131) C(136) 119.8(16)
C(131) C(132) C(133) 122.6(15)
C(132) C(133) C(134) 120.2(15)
C(133) C(134) C(135) 118.0(14)
C(134) C(135) C(136) 121.0(14)
C(131) C(136) C(135) 118.2(14)
C(142) C(141) C(146) 119.0(22)
C(141) C(142) C(143) 122(3)
C(142) C(143) C(144) 118(3)
C(143) C(144) C(145) 120.7(22)
C(144) C(145) C(146) 121.1(24)
C(141) C(146) C(145) 117(3)
C(152) C(151) C(156) 113.7(20)
C(151) C(152) C(153) 117.3(21)
C(152) C(153) C(154) 128(3)
C(153) C(154) C(155) 106.3(23)
C(154) C(155) C(156) 127.8(18)
C(151) C(156) C(155) 117.5(15)
C(162) C(161) C(166) 118(3)
C(161) C(162) C(163) 124(3)
C(162) C(163) C(164) 130(3)
C(163) C(164) C(165) 109(3)
C(164) C(165) C(166) 114(3)
C(161) C(166) C(165) 113(3)

loop_
_geom_bond_atom_site_label_1
_geom_bond_atom_site_label_2
_geom_bond_distance
Pt(1) S(11) 2.244(4)
Pt(1) S(12) 2.251(4)
Pt(1) N(11) 2.066(9)
Pt(1) N(22) 2.055(10)
S(11) C(51) 1.784(13)
S(12) C(52) 1.783(14)
N(11) C(12) 1.334(15)
N(11) C(24) 1.363(16)
C(12) C(13) 1.380(18)
C(13) C(14) 1.357(20)
C(14) C(15) 1.429(17)
C(14) C(31) 1.503(17)
C(15) C(16) 1.450(19)
C(15) C(24) 1.408(16)
C(16) C(17) 1.363(18)
C(17) C(18) 1.457(16)
C(18) C(19) 1.427(16)
C(18) C(23) 1.410(17)
C(19) C(20) 1.394(16)
C(19) C(41) 1.486(17)
C(20) C(21) 1.401(18)
C(21) N(22) 1.311(15)
N(22) C(23) 1.362(14)
C(23) C(24) 1.451(16)
C(31) C(32) 1.379(18)
C(31) C(36) 1.392(18)
C(32) C(33) 1.374(19)
C(33) C(34) 1.362(22)
C(34) C(35) 1.375(22)
C(35) C(36) 1.392(18)
C(41) C(42) 1.401(19)
C(41) C(46) 1.366(18)
C(42) C(43) 1.389(20)
C(43) C(44) 1.358(21)
C(44) C(45) 1.359(20)
C(45) C(46) 1.404(20)
C(51) C(52) 1.370(20)
C(51) C(56) 1.422(19)
C(52) C(53) 1.392(20)
C(53) C(54) 1.484(23)
C(54) C(55) 1.357(25)
C(54) C(57) 1.488(22)
C(55) C(56) 1.393(21)
C(56) C(61) 1.571(20)
C(57) C(58) 1.553(24)
C(57) C(59) 1.53(3)
C(57) C(60) 1.579(24)
C(61) C(62) 1.537(20)
C(61) C(63) 1.505(23)
C(61) C(64) 1.573(23)
Pt(2) S(21) 2.239(3)
Pt(2) S(22) 2.246(4)
Pt(2) N(71) 2.061(9)
Pt(2) N(82) 2.041(8)
S(21) C(111) 1.773(14)
S(22) C(112) 1.766(12)
N(71) C(72) 1.349(16)
N(71) C(84) 1.364(13)
C(72) C(73) 1.402(19)
C(73) C(74) 1.358(16)
C(74) C(75) 1.421(17)
C(74) C(91) 1.491(18)
C(75) C(76) 1.411(16)
C(75) C(84) 1.424(18)
C(76) C(77) 1.374(17)
C(77) C(78) 1.414(17)
C(78) C(79) 1.432(18)
C(78) C(83) 1.440(15)
C(79) C(80) 1.391(19)
C(79) C(101) 1.469(15)
C(80) C(81) 1.418(17)
C(81) N(82) 1.323(15)
N(82) C(83) 1.357(15)
C(83) C(84) 1.424(18)
C(91) C(92) 1.405(19)
C(91) C(96) 1.401(18)
C(92) C(93) 1.402(19)
C(93) C(94) 1.379(22)
C(94) C(95) 1.388(23)
C(95) C(96) 1.379(20)
C(101) C(102) 1.400(19)
C(101) C(106) 1.363(18)
C(102) C(103) 1.415(19)
C(103) C(104) 1.434(24)
C(104) C(105) 1.343(22)
C(105) C(106) 1.381(17)
C(111) C(112) 1.395(17)
C(111) C(116) 1.436(16)
C(112) C(113) 1.412(18)
C(113) C(114) 1.385(17)
C(114) C(115) 1.430(18)
C(114) C(117) 1.500(18)
C(115) C(116) 1.370(18)
C(116) C(121) 1.534(17)
C(117) C(118) 1.543(21)
C(117) C(119) 1.562(21)
C(117) C(120) 1.527(19)
C(121) C(122) 1.499(19)
C(121) C(123) 1.536(17)
C(121) C(124) 1.531(19)
C(131) C(132) 1.336(23)
C(131) C(136) 1.387(22)
C(132) C(133) 1.337(24)
C(133) C(134) 1.365(23)
C(134) C(135) 1.394(25)
C(135) C(136) 1.371(23)
C(141) C(142) 1.31(4)
C(141) C(146) 1.48(3)
C(142) C(143) 1.36(3)
C(143) C(144) 1.37(5)
C(144) C(145) 1.37(6)
C(145) C(146) 1.33(5)
C(151) C(152) 1.39(3)
C(151) C(156) 1.38(3)
C(152) C(153) 1.41(3)
C(153) C(154) 1.40(4)
C(154) C(155) 1.33(3)
C(155) C(156) 1.40(3)
C(161) C(162) 1.20(5)
C(161) C(166) 1.52(5)
C(162) C(163) 1.23(4)
C(163) C(164) 1.20(5)
C(164) C(165) 1.63(5)
C(165) C(166) 1.40(5)

loop_
_cod_changelog_entry_id
_cod_changelog_entry_author
_cod_changelog_entry_date
_cod_changelog_entry_text
1 'Vaitkus, Antanas' 2022-06-28T18:42:00+03:00
;
 Removed the '_chemical_name_systematic' data item that had an incorrect value.
;
